data_7704865
loop_
_publ_author_name
'Dutta, Sabarni'
'Bhunia, Pradip'
'Mayans, J\'ulia'
'Drew, Michael G. B.'
'Ghosh, Ashutosh'

_publ_section_title
;
 Roles of basicity and steric crowding of anionic coligands in catechol
 oxidase-like activity of Cu(ii)-Mn(ii) complexes.
;
_journal_issue 32
_journal_name_full 'Dalton transactions (Cambridge, England : 2003)'
_journal_page_first 11268
_journal_page_last 11281
_journal_paper_doi 10.1039/d0dt00952k
_journal_volume 49
_journal_year 2020
_chemical_formula_sum 'C41 H50.5 Cu2 Mn N6 O11.5'
_chemical_formula_weight 993.39
_space_group_crystal_system triclinic
_space_group_IT_number 2
_space_group_name_Hall '-P 1'
_space_group_name_H-M_alt 'P -1'
_atom_sites_solution_hydrogens mixed
_audit_creation_method SHELXL-2016/6
_audit_update_record
;
2020-03-13 deposited with the CCDC.	2020-07-17 downloaded from the CCDC.
;
_cell_angle_alpha 94.180(2)
_cell_angle_beta 94.333(2)
_cell_angle_gamma 117.861(2)
_cell_formula_units_Z 2
_cell_length_a 11.0088(6)
_cell_length_b 11.5219(7)
_cell_length_c 19.5333(12)
_cell_measurement_reflns_used 7943
_cell_measurement_temperature 295(2)
_cell_measurement_theta_max 25.407
_cell_measurement_theta_min 2.237
_cell_volume 2167.7(2)
_computing_structure_refinement 'SHELXL-2016/6 (Sheldrick, 2016)'
_computing_structure_solution 'SHELXT 2014/4 (Sheldrick, 2014)'
_diffrn_ambient_temperature 295(2)
_diffrn_measured_fraction_theta_full 0.997
_diffrn_measured_fraction_theta_max 0.995
_diffrn_measurement_device_type 'Bruker APEX-II CCD'
_diffrn_measurement_method '\f and \w scans'
_diffrn_radiation_type MoK\a
_diffrn_radiation_wavelength 0.71073
_diffrn_reflns_av_R_equivalents 0.0718
_diffrn_reflns_av_unetI/netI 0.0449
_diffrn_reflns_Laue_measured_fraction_full 0.997
_diffrn_reflns_Laue_measured_fraction_max 0.995
_diffrn_reflns_limit_h_max 13
_diffrn_reflns_limit_h_min -13
_diffrn_reflns_limit_k_max 13
_diffrn_reflns_limit_k_min -13
_diffrn_reflns_limit_l_max 23
_diffrn_reflns_limit_l_min -23
_diffrn_reflns_number 51388
_diffrn_reflns_point_group_measured_fraction_full 0.997
_diffrn_reflns_point_group_measured_fraction_max 0.995
_diffrn_reflns_theta_full 25.242
_diffrn_reflns_theta_max 25.407
_diffrn_reflns_theta_min 2.237
_exptl_absorpt_coefficient_mu 1.326
_exptl_absorpt_correction_T_max 0.975
_exptl_absorpt_correction_T_min 0.956
_exptl_absorpt_correction_type empirical
_exptl_absorpt_process_details SADABS
_exptl_crystal_colour GREEN
_exptl_crystal_density_diffrn 1.522
_exptl_crystal_description NEEDLE
_exptl_crystal_F_000 1027
_exptl_crystal_size_max 0.52
_exptl_crystal_size_mid 0.21
_exptl_crystal_size_min 0.18
_refine_diff_density_max 1.319
_refine_diff_density_min -0.585
_refine_diff_density_rms 0.114
_refine_ls_extinction_method none
_refine_ls_goodness_of_fit_ref 1.121
_refine_ls_hydrogen_treatment constr
_refine_ls_matrix_type full
_refine_ls_number_parameters 579
_refine_ls_number_reflns 7943
_refine_ls_number_restraints 0
_refine_ls_restrained_S_all 1.121
_refine_ls_R_factor_all 0.0815
_refine_ls_R_factor_gt 0.0649
_refine_ls_shift/su_max 0.001
_refine_ls_shift/su_mean 0.000
_refine_ls_structure_factor_coef Fsqd
_refine_ls_weighting_details 'w=1/[\s^2^(Fo^2^)+(0.0601P)^2^+11.6908P] where P=(Fo^2^+2Fc^2^)/3'
_refine_ls_weighting_scheme calc
_refine_ls_wR_factor_gt 0.1736
_refine_ls_wR_factor_ref 0.1835
_reflns_Friedel_coverage 0.000
_reflns_number_gt 6447
_reflns_number_total 7943
_reflns_threshold_expression 'I > 2\s(I)'
_cod_data_source_file d0dt00952k2.cif
_cod_data_source_block 2
_cod_depositor_comments
;
The following automatic conversions were performed:

data item '_exptl_absorpt_correction_type' value 'EMPIRICAL' was
changed to 'empirical' in accordance with the
/home/data/users/saulius/crontab/automatic-downloads/rss-feeds/RSC/lib/dictionaries/cif_core.dic
dictionary named 'cif_core.dic' version 2.4.2 last updated on
2011-04-26.

Automatic conversion script
Id: cif_fix_values 7556 2019-12-06 15:28:31Z antanas 

 Adding full bibliography for 7704864--7704868.cif.
;
_cod_original_formula_sum 'C41 H50.50 Cu2 Mn N6 O11.50'
_cod_database_code 7704865
_shelx_shelxl_version_number 2016/6
_shelx_space_group_comment
;
The symmetry employed for this shelxl refinement is uniquely defined
by the following loop, which should always be used as a source of
symmetry information in preference to the above space-group names.
They are only intended as comments.
;

loop_
_space_group_symop_operation_xyz
'x, y, z'
'-x, -y, -z'

loop_
_atom_site_label
_atom_site_type_symbol
_atom_site_fract_x
_atom_site_fract_y
_atom_site_fract_z
_atom_site_U_iso_or_equiv
_atom_site_adp_type
_atom_site_occupancy
_atom_site_site_symmetry_order
_atom_site_calc_flag
_atom_site_refinement_flags_posn
_atom_site_refinement_flags_adp
_atom_site_refinement_flags_occupancy
_atom_site_disorder_assembly
_atom_site_disorder_group
Cu1A Cu 0.63256(7) 0.85431(7) 0.91856(4) 0.0319(2) Uani 1 1 d . . . . .
Mn1A Mn 0.500000 1.000000 1.000000 0.0270(3) Uani 1 2 d S . P . .
O11A O 0.4502(4) 0.8448(4) 0.9158(2) 0.0338(9) Uani 1 1 d . . . . .
C12A C 0.3373(6) 0.7285(6) 0.8970(3) 0.0301(12) Uani 1 1 d . . . . .
C13A C 0.2152(6) 0.7031(6) 0.9251(3) 0.0395(14) Uani 1 1 d . . . . .
H13A H 0.212627 0.769855 0.953792 0.047 Uiso 1 1 calc R U . . .
C14A C 0.0990(7) 0.5816(7) 0.9111(4) 0.0501(17) Uani 1 1 d . . . . .
H14A H 0.020120 0.565876 0.931688 0.060 Uiso 1 1 calc R U . . .
C15A C 0.0989(7) 0.4823(7) 0.8667(4) 0.0544(19) Uani 1 1 d . . . . .
H15A H 0.021680 0.398937 0.858462 0.065 Uiso 1 1 calc R U . . .
C16A C 0.2140(7) 0.5089(6) 0.8350(4) 0.0483(17) Uani 1 1 d . . . . .
H16A H 0.211892 0.442836 0.803904 0.058 Uiso 1 1 calc R U . . .
C17A C 0.3351(6) 0.6311(6) 0.8472(3) 0.0352(13) Uani 1 1 d . . . . .
C18A C 0.4495(7) 0.6567(6) 0.8069(3) 0.0376(14) Uani 1 1 d . . . . .
N19A N 0.5742(5) 0.7482(5) 0.8270(3) 0.0391(12) Uani 1 1 d . . . . .
C20A C 0.6807(8) 0.7728(8) 0.7803(4) 0.0562(19) Uani 1 1 d . . . . .
H20A H 0.658103 0.805422 0.739436 0.067 Uiso 1 1 calc R U . . .
H20B H 0.679027 0.689771 0.765466 0.067 Uiso 1 1 calc R U . . .
C21A C 0.8236(8) 0.8701(8) 0.8129(4) 0.0548(19) Uani 1 1 d . . . . .
H21A H 0.826284 0.954180 0.825889 0.066 Uiso 1 1 calc R U . . .
H21B H 0.887625 0.883502 0.779044 0.066 Uiso 1 1 calc R U . . .
C22A C 0.8708(7) 0.8270(7) 0.8757(4) 0.0480(17) Uani 1 1 d . . . . .
H22A H 0.848830 0.735104 0.865594 0.058 Uiso 1 1 calc R U . . .
H22B H 0.970579 0.879272 0.886221 0.058 Uiso 1 1 calc R U . . .
N23A N 0.8053(5) 0.8415(5) 0.9373(3) 0.0357(11) Uani 1 1 d . . . . .
C24A C 0.8538(6) 0.8314(6) 0.9968(4) 0.0372(14) Uani 1 1 d . . . . .
C25A C 0.8030(6) 0.8552(6) 1.0609(3) 0.0360(13) Uani 1 1 d . . . . .
C26A C 0.8439(8) 0.8210(7) 1.1225(4) 0.0557(19) Uani 1 1 d . . . . .
H26A H 0.894961 0.775774 1.120213 0.067 Uiso 1 1 calc R U . . .
C27A C 0.8131(9) 0.8504(8) 1.1855(4) 0.062(2) Uani 1 1 d . . . . .
H27A H 0.838844 0.822605 1.224925 0.074 Uiso 1 1 calc R U . . .
C28A C 0.7423(8) 0.9228(8) 1.1890(4) 0.0558(19) Uani 1 1 d . . . . .
H28A H 0.724551 0.948269 1.231817 0.067 Uiso 1 1 calc R U . . .
C29A C 0.6979(7) 0.9573(7) 1.1301(3) 0.0424(15) Uani 1 1 d . . . . .
H29A H 0.650144 1.005564 1.133864 0.051 Uiso 1 1 calc R U . . .
C30A C 0.7226(6) 0.9219(5) 1.0649(3) 0.0330(13) Uani 1 1 d . . . . .
O31A O 0.6701(4) 0.9520(4) 1.0099(2) 0.0314(9) Uani 1 1 d . . . . .
C241 C 0.9723(8) 0.7990(9) 1.0048(5) 0.061(2) Uani 1 1 d . . . . .
H24A H 0.936406 0.706884 1.009888 0.092 Uiso 1 1 calc R U . . .
H24B H 1.035365 0.851447 1.045079 0.092 Uiso 1 1 calc R U . . .
H24C H 1.020013 0.818123 0.964614 0.092 Uiso 1 1 calc R U . . .
C181 C 0.4166(8) 0.5760(9) 0.7375(4) 0.065(2) Uani 1 1 d . . . . .
H18A H 0.469045 0.631729 0.704823 0.097 Uiso 1 1 calc R U . . .
H18B H 0.319503 0.538625 0.721940 0.097 Uiso 1 1 calc R U . . .
H18C H 0.440220 0.506239 0.741396 0.097 Uiso 1 1 calc R U . . .
O41A O 0.7137(6) 1.0644(5) 0.8738(3) 0.0665(16) Uani 1 1 d . . . . .
O43A O 0.6105(4) 1.1521(4) 0.9334(2) 0.0416(10) Uani 1 1 d . . . . .
N42A N 0.7015(6) 1.1616(6) 0.8955(3) 0.0457(13) Uani 1 1 d . . . . .
O44A O 0.7842(7) 1.2715(6) 0.8827(4) 0.089(2) Uani 1 1 d . . . . .
Mn1B Mn 1.000000 0.000000 0.500000 0.0307(3) Uani 1 2 d S . P . .
Cu1B Cu 0.84102(7) 0.13239(7) 0.42930(4) 0.0320(2) Uani 1 1 d . . . . .
O11B O 0.8407(4) 0.0567(4) 0.5155(2) 0.0341(9) Uani 1 1 d . . . . .
C12B C 0.8165(6) 0.1045(6) 0.5744(3) 0.0353(13) Uani 1 1 d . . . . .
C13B C 0.8718(8) 0.0873(7) 0.6368(4) 0.0498(17) Uani 1 1 d . . . . .
H13B H 0.921674 0.040737 0.636804 0.060 Uiso 1 1 calc R U . . .
C14B C 0.8536(8) 0.1383(8) 0.6984(4) 0.0561(19) Uani 1 1 d . . . . .
H14B H 0.888412 0.123274 0.739742 0.067 Uiso 1 1 calc R U . . .
C15B C 0.7850(11) 0.2110(10) 0.6998(4) 0.075(3) Uani 1 1 d . . . . .
H15B H 0.780859 0.252614 0.741573 0.089 Uiso 1 1 calc R U . . .
C16B C 0.7227(9) 0.2220(8) 0.6397(4) 0.063(2) Uani 1 1 d . . . . .
H16B H 0.670447 0.266166 0.641412 0.075 Uiso 1 1 calc R U . . .
C17B C 0.7344(7) 0.1689(6) 0.5752(4) 0.0427(15) Uani 1 1 d . . . . .
C18B C 0.6519(6) 0.1704(6) 0.5126(4) 0.0398(15) Uani 1 1 d . . . . .
N19B N 0.6754(5) 0.1478(5) 0.4503(3) 0.0390(12) Uani 1 1 d . . . . .
C20B C 0.5793(7) 0.1422(8) 0.3914(4) 0.0530(18) Uani 1 1 d . . . . .
H20C H 0.587605 0.229470 0.389457 0.064 Uiso 1 1 calc R U . . .
H20D H 0.484952 0.082681 0.398748 0.064 Uiso 1 1 calc R U . . .
C21B C 0.6080(7) 0.0961(8) 0.3240(4) 0.0532(18) Uani 1 1 d . . . . .
H21C H 0.613477 0.015354 0.328743 0.064 Uiso 1 1 calc R U . . .
H21D H 0.530511 0.074603 0.289232 0.064 Uiso 1 1 calc R U . . .
C22B C 0.7378(7) 0.1933(8) 0.2987(4) 0.0518(18) Uani 1 1 d . . . . .
H22C H 0.741273 0.160545 0.252099 0.062 Uiso 1 1 calc R U . . .
H22D H 0.735996 0.276372 0.296827 0.062 Uiso 1 1 calc R U . . .
N23B N 0.8634(5) 0.2172(5) 0.3431(3) 0.0376(12) Uani 1 1 d . . . . .
C24B C 0.9812(7) 0.2920(7) 0.3230(3) 0.0414(15) Uani 1 1 d . . . . .
C25B C 1.1139(7) 0.3207(6) 0.3617(3) 0.0374(14) Uani 1 1 d . . . . .
C26B C 1.2366(8) 0.4332(7) 0.3513(4) 0.0496(17) Uani 1 1 d . . . . .
H26B H 1.230151 0.490755 0.322050 0.059 Uiso 1 1 calc R U . . .
C27B C 1.3647(8) 0.4614(7) 0.3823(4) 0.0523(18) Uani 1 1 d . . . . .
H27B H 1.442814 0.538886 0.376120 0.063 Uiso 1 1 calc R U . . .
C28B C 1.3757(7) 0.3729(7) 0.4229(4) 0.0516(17) Uani 1 1 d . . . . .
H28B H 1.462430 0.388496 0.442441 0.062 Uiso 1 1 calc R U . . .
C29B C 1.2593(7) 0.2618(7) 0.4345(4) 0.0453(16) Uani 1 1 d . . . . .
H29B H 1.268953 0.202223 0.461107 0.054 Uiso 1 1 calc R U . . .
C30B C 1.1263(6) 0.2358(6) 0.4074(3) 0.0324(12) Uani 1 1 d . . . . .
O31B O 1.0167(4) 0.1321(4) 0.4240(2) 0.0361(9) Uani 1 1 d . . . . .
C182 C 0.9889(10) 0.3536(11) 0.2567(5) 0.082(3) Uani 1 1 d . . . . .
H18D H 0.928325 0.286697 0.219890 0.123 Uiso 1 1 calc R U . . .
H18E H 1.082217 0.392302 0.245512 0.123 Uiso 1 1 calc R U . . .
H18F H 0.961067 0.420809 0.262523 0.123 Uiso 1 1 calc R U . . .
C242 C 0.5339(8) 0.1996(9) 0.5238(5) 0.064(2) Uani 1 1 d . . . . .
H24D H 0.564146 0.291927 0.521581 0.096 Uiso 1 1 calc R U . . .
H24E H 0.505134 0.177539 0.568326 0.096 Uiso 1 1 calc R U . . .
H24F H 0.457576 0.147929 0.488437 0.096 Uiso 1 1 calc R U . . .
O43B O 0.8549(5) -0.1728(4) 0.4273(3) 0.0494(12) Uani 1 1 d . . . . .
N42B N 0.7590(6) -0.1889(5) 0.3821(3) 0.0442(13) Uani 1 1 d . . . . .
O44B O 0.6900(8) -0.2969(6) 0.3496(4) 0.108(3) Uani 1 1 d . . . . .
O41B O 0.7364(5) -0.0957(5) 0.3707(3) 0.0574(13) Uani 1 1 d . . . . .
C1 C 0.628(2) 0.4638(15) 0.9601(10) 0.176(8) Uani 1 1 d . . . . .
H1A H 0.655852 0.516302 1.004519 0.264 Uiso 1 1 calc R U . . .
H1B H 0.573428 0.372159 0.965830 0.264 Uiso 1 1 calc R U . . .
H1C H 0.573399 0.490608 0.931117 0.264 Uiso 1 1 calc R U . . .
C2 C 0.5658(17) 0.348(2) 0.7805(11) 0.194(9) Uani 1 1 d . . . . .
H2A H 0.580752 0.274692 0.788900 0.290 Uiso 1 1 calc R U . . .
H2B H 0.533670 0.340323 0.732455 0.290 Uiso 1 1 calc R U . . .
H2C H 0.497629 0.349304 0.808126 0.290 Uiso 1 1 calc R U . . .
C3 C 0.8779(18) 0.5378(13) 0.4401(9) 0.147(6) Uani 1 1 d . . . . .
H3A H 0.910328 0.615275 0.472995 0.221 Uiso 1 1 calc R U . . .
H3B H 0.937477 0.556863 0.404342 0.221 Uiso 1 1 calc R U . . .
H3C H 0.878633 0.467140 0.462950 0.221 Uiso 1 1 calc R U . . .
O1 O 0.7374(12) 0.4805(11) 0.9314(8) 0.075(4) Uani 0.5 1 d . . P . .
H1 H 0.713443 0.438615 0.892709 0.112 Uiso 0.5 1 calc R U P . .
O2 O 0.6800(16) 0.4566(16) 0.7967(9) 0.109(6) Uani 0.5 1 d . . P . .
O3 O 0.7561(16) 0.5039(12) 0.4136(8) 0.090(5) Uani 0.5 1 d . . P . .
H3 H 0.700875 0.443842 0.433052 0.135 Uiso 0.5 1 calc R U P . .
H2 H 0.706786 0.460024 0.836370 0.135 Uiso 0.5 1 d . U P . .

loop_
_atom_site_aniso_label
_atom_site_aniso_U_11
_atom_site_aniso_U_22
_atom_site_aniso_U_33
_atom_site_aniso_U_23
_atom_site_aniso_U_13
_atom_site_aniso_U_12
Cu1A 0.0281(4) 0.0364(4) 0.0356(4) -0.0012(3) 0.0069(3) 0.0192(3)
Mn1A 0.0261(6) 0.0279(6) 0.0320(6) 0.0033(5) 0.0080(5) 0.0163(5)
O11A 0.0245(19) 0.034(2) 0.041(2) -0.0072(18) 0.0049(17) 0.0138(18)
C12A 0.030(3) 0.032(3) 0.030(3) 0.002(2) -0.001(2) 0.016(3)
C13A 0.027(3) 0.042(4) 0.045(4) 0.002(3) 0.001(3) 0.014(3)
C14A 0.030(3) 0.053(4) 0.061(5) 0.017(4) 0.003(3) 0.013(3)
C15A 0.043(4) 0.031(3) 0.078(5) 0.014(3) -0.006(4) 0.009(3)
C16A 0.046(4) 0.032(3) 0.064(5) -0.003(3) -0.008(3) 0.019(3)
C17A 0.037(3) 0.031(3) 0.040(3) 0.001(3) -0.003(3) 0.020(3)
C18A 0.046(4) 0.041(3) 0.035(3) -0.004(3) -0.003(3) 0.031(3)
N19A 0.046(3) 0.047(3) 0.034(3) -0.003(2) 0.007(2) 0.030(3)
C20A 0.060(5) 0.081(6) 0.041(4) 0.001(4) 0.019(3) 0.045(4)
C21A 0.056(4) 0.060(5) 0.063(5) 0.015(4) 0.035(4) 0.035(4)
C22A 0.034(3) 0.048(4) 0.065(5) 0.000(3) 0.018(3) 0.022(3)
N23A 0.026(2) 0.030(3) 0.052(3) -0.002(2) 0.008(2) 0.014(2)
C24A 0.028(3) 0.028(3) 0.059(4) 0.004(3) 0.003(3) 0.016(3)
C25A 0.029(3) 0.030(3) 0.054(4) 0.008(3) 0.005(3) 0.017(3)
C26A 0.055(4) 0.051(4) 0.075(5) 0.015(4) 0.007(4) 0.036(4)
C27A 0.075(5) 0.071(5) 0.054(5) 0.021(4) -0.001(4) 0.047(5)
C28A 0.069(5) 0.068(5) 0.037(4) 0.008(3) 0.002(3) 0.038(4)
C29A 0.047(4) 0.046(4) 0.042(4) 0.005(3) 0.006(3) 0.029(3)
C30A 0.025(3) 0.026(3) 0.047(4) 0.008(2) 0.006(2) 0.011(2)
O31A 0.031(2) 0.039(2) 0.033(2) 0.0036(17) 0.0028(16) 0.0242(18)
C241 0.050(4) 0.075(5) 0.082(6) 0.009(4) 0.011(4) 0.049(4)
C181 0.063(5) 0.080(6) 0.053(5) -0.031(4) -0.008(4) 0.044(5)
O41A 0.091(4) 0.062(3) 0.074(4) 0.026(3) 0.047(3) 0.051(3)
O43A 0.042(2) 0.040(2) 0.049(3) 0.015(2) 0.019(2) 0.020(2)
N42A 0.041(3) 0.044(3) 0.053(3) 0.018(3) 0.017(3) 0.017(3)
O44A 0.083(4) 0.048(3) 0.130(6) 0.032(4) 0.063(4) 0.016(3)
Mn1B 0.0303(6) 0.0294(6) 0.0386(7) 0.0113(5) 0.0018(5) 0.0187(5)
Cu1B 0.0323(4) 0.0376(4) 0.0354(4) 0.0135(3) 0.0044(3) 0.0231(3)
O11B 0.038(2) 0.046(2) 0.029(2) 0.0115(18) 0.0053(17) 0.028(2)
C12B 0.034(3) 0.028(3) 0.049(4) 0.018(3) 0.014(3) 0.016(3)
C13B 0.061(4) 0.051(4) 0.048(4) 0.020(3) 0.019(3) 0.032(4)
C14B 0.072(5) 0.072(5) 0.030(4) 0.011(3) 0.008(3) 0.038(4)
C15B 0.107(7) 0.091(7) 0.046(5) 0.004(4) 0.021(5) 0.062(6)
C16B 0.095(6) 0.069(5) 0.055(5) 0.011(4) 0.030(4) 0.061(5)
C17B 0.046(4) 0.040(4) 0.049(4) 0.008(3) 0.009(3) 0.026(3)
C18B 0.036(3) 0.034(3) 0.059(4) 0.012(3) 0.010(3) 0.023(3)
N19B 0.037(3) 0.040(3) 0.050(3) 0.015(2) 0.007(2) 0.025(2)
C20B 0.040(4) 0.067(5) 0.067(5) 0.019(4) 0.001(3) 0.038(4)
C21B 0.051(4) 0.063(5) 0.054(4) 0.012(4) -0.009(3) 0.036(4)
C22B 0.055(4) 0.062(5) 0.048(4) 0.013(3) -0.007(3) 0.037(4)
N23B 0.042(3) 0.046(3) 0.031(3) 0.009(2) -0.001(2) 0.026(3)
C24B 0.057(4) 0.047(4) 0.038(3) 0.020(3) 0.014(3) 0.036(3)
C25B 0.047(4) 0.033(3) 0.041(3) 0.015(3) 0.017(3) 0.023(3)
C26B 0.064(5) 0.039(4) 0.056(4) 0.022(3) 0.027(4) 0.029(4)
C27B 0.051(4) 0.040(4) 0.064(5) 0.008(3) 0.025(4) 0.018(3)
C28B 0.035(4) 0.057(4) 0.060(5) 0.008(4) 0.012(3) 0.019(3)
C29B 0.037(3) 0.047(4) 0.058(4) 0.018(3) 0.012(3) 0.023(3)
C30B 0.038(3) 0.033(3) 0.033(3) 0.011(2) 0.009(2) 0.022(3)
O31B 0.032(2) 0.037(2) 0.048(2) 0.0230(19) 0.0099(18) 0.0208(19)
C182 0.079(6) 0.119(8) 0.069(6) 0.064(6) 0.025(5) 0.056(6)
C242 0.060(5) 0.078(6) 0.082(6) 0.010(5) 0.019(4) 0.054(5)
O43B 0.049(3) 0.037(2) 0.055(3) -0.001(2) -0.013(2) 0.019(2)
N42B 0.045(3) 0.040(3) 0.038(3) -0.001(2) -0.001(2) 0.014(3)
O44B 0.123(6) 0.050(4) 0.118(6) -0.032(4) -0.069(5) 0.033(4)
O41B 0.064(3) 0.049(3) 0.059(3) 0.000(2) -0.014(3) 0.031(3)
C1 0.21(2) 0.097(11) 0.21(2) 0.019(12) -0.027(16) 0.076(13)
C2 0.117(13) 0.22(2) 0.29(3) 0.11(2) 0.038(15) 0.109(15)
C3 0.197(17) 0.093(10) 0.177(16) -0.017(10) -0.005(13) 0.098(11)
O1 0.059(7) 0.044(6) 0.122(11) 0.001(6) 0.033(7) 0.024(6)
O2 0.084(10) 0.097(11) 0.121(12) 0.069(10) 0.042(9) 0.010(9)
O3 0.096(10) 0.046(7) 0.113(11) -0.011(7) -0.055(9) 0.034(7)

loop_
_atom_type_symbol
_atom_type_description
_atom_type_scat_dispersion_real
_atom_type_scat_dispersion_imag
_atom_type_scat_source
C C 0.0033 0.0016 'International Tables Vol C Tables 4.2.6.8 and 6.1.1.4'
H H 0.0000 0.0000 'International Tables Vol C Tables 4.2.6.8 and 6.1.1.4'
N N 0.0061 0.0033 'International Tables Vol C Tables 4.2.6.8 and 6.1.1.4'
O O 0.0106 0.0060 'International Tables Vol C Tables 4.2.6.8 and 6.1.1.4'
Mn Mn 0.3368 0.7283 'International Tables Vol C Tables 4.2.6.8 and 6.1.1.4'
Cu Cu 0.3201 1.2651 'International Tables Vol C Tables 4.2.6.8 and 6.1.1.4'

loop_
_geom_angle_atom_site_label_1
_geom_angle_atom_site_label_2
_geom_angle_atom_site_label_3
_geom_angle
_geom_angle_site_symmetry_1
_geom_angle_site_symmetry_3
_geom_angle_publ_flag
O31A Cu1A O11A 85.17(16) . . ?
O31A Cu1A N19A 174.08(19) . . ?
O11A Cu1A N19A 89.28(19) . . ?
O31A Cu1A N23A 89.70(18) . . ?
O11A Cu1A N23A 168.2(2) . . ?
N19A Cu1A N23A 95.4(2) . . ?
O31A Cu1A O41A 86.82(18) . . ?
O11A Cu1A O41A 87.81(18) . . ?
N19A Cu1A O41A 95.0(2) . . ?
N23A Cu1A O41A 102.6(2) . . ?
O31A Cu1A Mn1A 43.94(10) . . ?
O11A Cu1A Mn1A 43.61(11) . . ?
N19A Cu1A Mn1A 131.22(15) . . ?
N23A Cu1A Mn1A 133.37(15) . . ?
O41A Cu1A Mn1A 75.06(12) . . ?
O11A Mn1A O11A 180.0 2_677 . ?
O11A Mn1A O31A 105.47(14) 2_677 . ?
O11A Mn1A O31A 74.53(14) . . ?
O11A Mn1A O31A 74.53(14) 2_677 2_677 ?
O11A Mn1A O31A 105.47(14) . 2_677 ?
O31A Mn1A O31A 180.0 . 2_677 ?
O11A Mn1A O43A 89.32(16) 2_677 . ?
O11A Mn1A O43A 90.68(16) . . ?
O31A Mn1A O43A 90.87(15) . . ?
O31A Mn1A O43A 89.13(15) 2_677 . ?
O11A Mn1A O43A 90.68(16) 2_677 2_677 ?
O11A Mn1A O43A 89.32(16) . 2_677 ?
O31A Mn1A O43A 89.13(15) . 2_677 ?
O31A Mn1A O43A 90.87(15) 2_677 2_677 ?
O43A Mn1A O43A 180.0(2) . 2_677 ?
O11A Mn1A Cu1A 141.64(10) 2_677 . ?
O11A Mn1A Cu1A 38.36(10) . . ?
O31A Mn1A Cu1A 38.14(10) . . ?
O31A Mn1A Cu1A 141.86(10) 2_677 . ?
O43A Mn1A Cu1A 81.64(11) . . ?
O43A Mn1A Cu1A 98.36(11) 2_677 . ?
O11A Mn1A Cu1A 38.36(10) 2_677 2_677 ?
O11A Mn1A Cu1A 141.64(10) . 2_677 ?
O31A Mn1A Cu1A 141.86(10) . 2_677 ?
O31A Mn1A Cu1A 38.14(10) 2_677 2_677 ?
O43A Mn1A Cu1A 98.36(11) . 2_677 ?
O43A Mn1A Cu1A 81.64(11) 2_677 2_677 ?
Cu1A Mn1A Cu1A 180.0 . 2_677 ?
C12A O11A Cu1A 119.2(3) . . ?
C12A O11A Mn1A 131.5(3) . . ?
Cu1A O11A Mn1A 98.02(16) . . ?
O11A C12A C13A 119.1(5) . . ?
O11A C12A C17A 122.1(5) . . ?
C13A C12A C17A 118.7(5) . . ?
C14A C13A C12A 121.2(6) . . ?
C14A C13A H13A 119.4 . . ?
C12A C13A H13A 119.4 . . ?
C13A C14A C15A 120.4(7) . . ?
C13A C14A H14A 119.8 . . ?
C15A C14A H14A 119.8 . . ?
C16A C15A C14A 118.9(6) . . ?
C16A C15A H15A 120.6 . . ?
C14A C15A H15A 120.6 . . ?
C15A C16A C17A 123.2(7) . . ?
C15A C16A H16A 118.4 . . ?
C17A C16A H16A 118.4 . . ?
C16A C17A C12A 117.2(6) . . ?
C16A C17A C18A 120.2(6) . . ?
C12A C17A C18A 122.5(5) . . ?
N19A C18A C17A 122.8(5) . . ?
N19A C18A C181 119.5(6) . . ?
C17A C18A C181 117.6(6) . . ?
C18A N19A C20A 118.7(6) . . ?
C18A N19A Cu1A 123.4(4) . . ?
C20A N19A Cu1A 117.8(5) . . ?
N19A C20A C21A 113.3(6) . . ?
N19A C20A H20A 108.9 . . ?
C21A C20A H20A 108.9 . . ?
N19A C20A H20B 108.9 . . ?
C21A C20A H20B 108.9 . . ?
H20A C20A H20B 107.7 . . ?
C20A C21A C22A 113.3(6) . . ?
C20A C21A H21A 108.9 . . ?
C22A C21A H21A 108.9 . . ?
C20A C21A H21B 108.9 . . ?
C22A C21A H21B 108.9 . . ?
H21A C21A H21B 107.7 . . ?
N23A C22A C21A 112.6(5) . . ?
N23A C22A H22A 109.1 . . ?
C21A C22A H22A 109.1 . . ?
N23A C22A H22B 109.1 . . ?
C21A C22A H22B 109.1 . . ?
H22A C22A H22B 107.8 . . ?
C24A N23A C22A 119.1(5) . . ?
C24A N23A Cu1A 124.4(4) . . ?
C22A N23A Cu1A 116.1(4) . . ?
N23A C24A C25A 122.7(5) . . ?
N23A C24A C241 121.0(6) . . ?
C25A C24A C241 116.3(6) . . ?
C26A C25A C30A 117.6(6) . . ?
C26A C25A C24A 119.3(6) . . ?
C30A C25A C24A 122.9(6) . . ?
C27A C26A C25A 123.6(7) . . ?
C27A C26A H26A 118.2 . . ?
C25A C26A H26A 118.2 . . ?
C26A C27A C28A 118.0(7) . . ?
C26A C27A H27A 121.0 . . ?
C28A C27A H27A 121.0 . . ?
C29A C28A C27A 120.7(7) . . ?
C29A C28A H28A 119.7 . . ?
C27A C28A H28A 119.7 . . ?
C28A C29A C30A 121.8(6) . . ?
C28A C29A H29A 119.1 . . ?
C30A C29A H29A 119.1 . . ?
O31A C30A C29A 118.6(5) . . ?
O31A C30A C25A 123.4(5) . . ?
C29A C30A C25A 118.0(6) . . ?
C30A O31A Cu1A 122.2(3) . . ?
C30A O31A Mn1A 129.0(3) . . ?
Cu1A O31A Mn1A 97.92(16) . . ?
C24A C241 H24A 109.5 . . ?
C24A C241 H24B 109.5 . . ?
H24A C241 H24B 109.5 . . ?
C24A C241 H24C 109.5 . . ?
H24A C241 H24C 109.5 . . ?
H24B C241 H24C 109.5 . . ?
C18A C181 H18A 109.5 . . ?
C18A C181 H18B 109.5 . . ?
H18A C181 H18B 109.5 . . ?
C18A C181 H18C 109.5 . . ?
H18A C181 H18C 109.5 . . ?
H18B C181 H18C 109.5 . . ?
N42A O41A Cu1A 128.5(4) . . ?
N42A O43A Mn1A 129.6(4) . . ?
O44A N42A O41A 119.3(6) . . ?
O44A N42A O43A 118.6(6) . . ?
O41A N42A O43A 122.0(5) . . ?
O31B Mn1B O31B 180.0 2_756 . ?
O31B Mn1B O11B 105.45(14) 2_756 . ?
O31B Mn1B O11B 74.55(14) . . ?
O31B Mn1B O11B 74.55(14) 2_756 2_756 ?
O31B Mn1B O11B 105.45(14) . 2_756 ?
O11B Mn1B O11B 180.0 . 2_756 ?
O31B Mn1B O43B 88.44(17) 2_756 . ?
O31B Mn1B O43B 91.56(17) . . ?
O11B Mn1B O43B 91.38(17) . . ?
O11B Mn1B O43B 88.62(17) 2_756 . ?
O31B Mn1B O43B 91.56(17) 2_756 2_756 ?
O31B Mn1B O43B 88.44(17) . 2_756 ?
O11B Mn1B O43B 88.62(17) . 2_756 ?
O11B Mn1B O43B 91.38(17) 2_756 2_756 ?
O43B Mn1B O43B 180.0 . 2_756 ?
O31B Mn1B Cu1B 141.94(10) 2_756 . ?
O31B Mn1B Cu1B 38.06(10) . . ?
O11B Mn1B Cu1B 38.25(10) . . ?
O11B Mn1B Cu1B 141.75(10) 2_756 . ?
O43B Mn1B Cu1B 83.03(12) . . ?
O43B Mn1B Cu1B 96.97(12) 2_756 . ?
O31B Mn1B Cu1B 38.06(10) 2_756 2_756 ?
O31B Mn1B Cu1B 141.94(10) . 2_756 ?
O11B Mn1B Cu1B 141.75(10) . 2_756 ?
O11B Mn1B Cu1B 38.25(10) 2_756 2_756 ?
O43B Mn1B Cu1B 96.97(12) . 2_756 ?
O43B Mn1B Cu1B 83.03(12) 2_756 2_756 ?
Cu1B Mn1B Cu1B 180.0 . 2_756 ?
O31B Cu1B O11B 84.54(16) . . ?
O31B Cu1B N19B 170.5(2) . . ?
O11B Cu1B N19B 89.45(19) . . ?
O31B Cu1B N23B 89.72(19) . . ?
O11B Cu1B N23B 173.78(19) . . ?
N19B Cu1B N23B 95.9(2) . . ?
O31B Cu1B O41B 85.08(18) . . ?
O11B Cu1B O41B 86.54(17) . . ?
N19B Cu1B O41B 101.9(2) . . ?
N23B Cu1B O41B 95.4(2) . . ?
O31B Cu1B Mn1B 43.13(11) . . ?
O11B Cu1B Mn1B 43.52(11) . . ?
N19B Cu1B Mn1B 132.45(15) . . ?
N23B Cu1B Mn1B 131.48(15) . . ?
O41B Cu1B Mn1B 73.78(11) . . ?
C12B O11B Cu1B 122.1(3) . . ?
C12B O11B Mn1B 128.3(3) . . ?
Cu1B O11B Mn1B 98.23(16) . . ?
O11B C12B C13B 118.5(5) . . ?
O11B C12B C17B 122.3(6) . . ?
C13B C12B C17B 119.1(6) . . ?
C14B C13B C12B 120.7(7) . . ?
C14B C13B H13B 119.7 . . ?
C12B C13B H13B 119.7 . . ?
C15B C14B C13B 120.8(7) . . ?
C15B C14B H14B 119.6 . . ?
C13B C14B H14B 119.6 . . ?
C16B C15B C14B 119.3(7) . . ?
C16B C15B H15B 120.3 . . ?
C14B C15B H15B 120.3 . . ?
C15B C16B C17B 122.3(7) . . ?
C15B C16B H16B 118.9 . . ?
C17B C16B H16B 118.9 . . ?
C16B C17B C12B 117.4(6) . . ?
C16B C17B C18B 119.7(6) . . ?
C12B C17B C18B 122.6(6) . . ?
N19B C18B C17B 123.4(5) . . ?
N19B C18B C242 119.9(6) . . ?
C17B C18B C242 116.6(6) . . ?
C18B N19B C20B 118.6(5) . . ?
C18B N19B Cu1B 123.4(4) . . ?
C20B N19B Cu1B 117.8(4) . . ?
N19B C20B C21B 112.1(5) . . ?
N19B C20B H20C 109.2 . . ?
C21B C20B H20C 109.2 . . ?
N19B C20B H20D 109.2 . . ?
C21B C20B H20D 109.2 . . ?
H20C C20B H20D 107.9 . . ?
C22B C21B C20B 114.8(7) . . ?
C22B C21B H21C 108.6 . . ?
C20B C21B H21C 108.6 . . ?
C22B C21B H21D 108.6 . . ?
C20B C21B H21D 108.6 . . ?
H21C C21B H21D 107.5 . . ?
N23B C22B C21B 112.6(5) . . ?
N23B C22B H22C 109.1 . . ?
C21B C22B H22C 109.1 . . ?
N23B C22B H22D 109.1 . . ?
C21B C22B H22D 109.1 . . ?
H22C C22B H22D 107.8 . . ?
C24B N23B C22B 117.6(5) . . ?
C24B N23B Cu1B 124.2(4) . . ?
C22B N23B Cu1B 118.2(4) . . ?
N23B C24B C25B 122.8(5) . . ?
N23B C24B C182 120.7(6) . . ?
C25B C24B C182 116.4(6) . . ?
C26B C25B C30B 117.4(6) . . ?
C26B C25B C24B 119.9(6) . . ?
C30B C25B C24B 122.7(5) . . ?
C27B C26B C25B 123.0(6) . . ?
C27B C26B H26B 118.5 . . ?
C25B C26B H26B 118.5 . . ?
C26B C27B C28B 118.8(6) . . ?
C26B C27B H27B 120.6 . . ?
C28B C27B H27B 120.6 . . ?
C29B C28B C27B 120.4(7) . . ?
C29B C28B H28B 119.8 . . ?
C27B C28B H28B 119.8 . . ?
C28B C29B C30B 121.8(6) . . ?
C28B C29B H29B 119.1 . . ?
C30B C29B H29B 119.1 . . ?
O31B C30B C29B 119.5(5) . . ?
O31B C30B C25B 122.1(5) . . ?
C29B C30B C25B 118.4(6) . . ?
C30B O31B Cu1B 121.5(3) . . ?
C30B O31B Mn1B 130.7(3) . . ?
Cu1B O31B Mn1B 98.81(16) . . ?
C24B C182 H18D 109.5 . . ?
C24B C182 H18E 109.5 . . ?
H18D C182 H18E 109.5 . . ?
C24B C182 H18F 109.5 . . ?
H18D C182 H18F 109.5 . . ?
H18E C182 H18F 109.5 . . ?
C18B C242 H24D 109.5 . . ?
C18B C242 H24E 109.5 . . ?
H24D C242 H24E 109.5 . . ?
C18B C242 H24F 109.5 . . ?
H24D C242 H24F 109.5 . . ?
H24E C242 H24F 109.5 . . ?
N42B O43B Mn1B 131.3(4) . . ?
O44B N42B O41B 120.7(6) . . ?
O44B N42B O43B 118.4(6) . . ?
O41B N42B O43B 120.9(5) . . ?
N42B O41B Cu1B 130.8(4) . . ?
O1 C1 H1A 109.5 . . ?
O1 C1 H1B 109.5 . . ?
H1A C1 H1B 109.5 . . ?
O1 C1 H1C 109.5 . . ?
H1A C1 H1C 109.5 . . ?
H1B C1 H1C 109.5 . . ?
O2 C2 H2A 109.5 . . ?
O2 C2 H2B 109.5 . . ?
H2A C2 H2B 109.5 . . ?
O2 C2 H2C 109.5 . . ?
H2A C2 H2C 109.5 . . ?
H2B C2 H2C 109.5 . . ?
O3 C3 H3A 109.5 . . ?
O3 C3 H3B 109.5 . . ?
H3A C3 H3B 109.5 . . ?
O3 C3 H3C 109.5 . . ?
H3A C3 H3C 109.5 . . ?
H3B C3 H3C 109.5 . . ?
C1 O1 H1 109.5 . . ?
C2 O2 H2 108.0(15) . . ?
C3 O3 H3 109.5 . . ?

loop_
_geom_bond_atom_site_label_1
_geom_bond_atom_site_label_2
_geom_bond_distance
_geom_bond_site_symmetry_2
_geom_bond_publ_flag
Cu1A O31A 1.945(4) . ?
Cu1A O11A 1.955(4) . ?
Cu1A N19A 1.969(5) . ?
Cu1A N23A 1.984(5) . ?
Cu1A O41A 2.414(5) . ?
Cu1A Mn1A 3.1192(7) . ?
Mn1A O11A 2.173(4) 2_677 ?
Mn1A O11A 2.173(4) . ?
Mn1A O31A 2.185(4) . ?
Mn1A O31A 2.185(4) 2_677 ?
Mn1A O43A 2.196(4) . ?
Mn1A O43A 2.196(4) 2_677 ?
O11A C12A 1.334(7) . ?
C12A C13A 1.401(8) . ?
C12A C17A 1.420(8) . ?
C13A C14A 1.374(9) . ?
C13A H13A 0.9300 . ?
C14A C15A 1.384(11) . ?
C14A H14A 0.9300 . ?
C15A C16A 1.365(10) . ?
C15A H15A 0.9300 . ?
C16A C17A 1.401(9) . ?
C16A H16A 0.9300 . ?
C17A C18A 1.459(9) . ?
C18A N19A 1.286(8) . ?
C18A C181 1.504(9) . ?
N19A C20A 1.477(8) . ?
C20A C21A 1.494(11) . ?
C20A H20A 0.9700 . ?
C20A H20B 0.9700 . ?
C21A C22A 1.502(10) . ?
C21A H21A 0.9700 . ?
C21A H21B 0.9700 . ?
C22A N23A 1.487(8) . ?
C22A H22A 0.9700 . ?
C22A H22B 0.9700 . ?
N23A C24A 1.279(8) . ?
C24A C25A 1.468(9) . ?
C24A C241 1.516(8) . ?
C25A C26A 1.398(10) . ?
C25A C30A 1.421(8) . ?
C26A C27A 1.362(11) . ?
C26A H26A 0.9300 . ?
C27A C28A 1.384(11) . ?
C27A H27A 0.9300 . ?
C28A C29A 1.372(9) . ?
C28A H28A 0.9300 . ?
C29A C30A 1.395(9) . ?
C29A H29A 0.9300 . ?
C30A O31A 1.325(7) . ?
C241 H24A 0.9600 . ?
C241 H24B 0.9600 . ?
C241 H24C 0.9600 . ?
C181 H18A 0.9600 . ?
C181 H18B 0.9600 . ?
C181 H18C 0.9600 . ?
O41A N42A 1.238(7) . ?
O43A N42A 1.259(7) . ?
N42A O44A 1.224(7) . ?
Mn1B O31B 2.159(4) 2_756 ?
Mn1B O31B 2.159(4) . ?
Mn1B O11B 2.171(4) . ?
Mn1B O11B 2.171(4) 2_756 ?
Mn1B O43B 2.192(4) . ?
Mn1B O43B 2.192(4) 2_756 ?
Mn1B Cu1B 3.1200(6) . ?
Mn1B Cu1B 3.1200(6) 2_756 ?
Cu1B O31B 1.946(4) . ?
Cu1B O11B 1.952(4) . ?
Cu1B N19B 1.982(5) . ?
Cu1B N23B 1.983(5) . ?
Cu1B O41B 2.465(5) . ?
O11B C12B 1.338(7) . ?
C12B C13B 1.391(9) . ?
C12B C17B 1.412(8) . ?
C13B C14B 1.369(10) . ?
C13B H13B 0.9300 . ?
C14B C15B 1.366(11) . ?
C14B H14B 0.9300 . ?
C15B C16B 1.359(12) . ?
C15B H15B 0.9300 . ?
C16B C17B 1.402(10) . ?
C16B H16B 0.9300 . ?
C17B C18B 1.473(9) . ?
C18B N19B 1.296(8) . ?
C18B C242 1.512(8) . ?
N19B C20B 1.480(8) . ?
C20B C21B 1.495(10) . ?
C20B H20C 0.9700 . ?
C20B H20D 0.9700 . ?
C21B C22B 1.494(10) . ?
C21B H21C 0.9700 . ?
C21B H21D 0.9700 . ?
C22B N23B 1.472(8) . ?
C22B H22C 0.9700 . ?
C22B H22D 0.9700 . ?
N23B C24B 1.288(8) . ?
C24B C25B 1.469(9) . ?
C24B C182 1.512(9) . ?
C25B C26B 1.411(9) . ?
C25B C30B 1.416(8) . ?
C26B C27B 1.369(11) . ?
C26B H26B 0.9300 . ?
C27B C28B 1.379(10) . ?
C27B H27B 0.9300 . ?
C28B C29B 1.373(9) . ?
C28B H28B 0.9300 . ?
C29B C30B 1.400(8) . ?
C29B H29B 0.9300 . ?
C30B O31B 1.326(7) . ?
C182 H18D 0.9600 . ?
C182 H18E 0.9600 . ?
C182 H18F 0.9600 . ?
C242 H24D 0.9600 . ?
C242 H24E 0.9600 . ?
C242 H24F 0.9600 . ?
O43B N42B 1.259(7) . ?
N42B O44B 1.207(8) . ?
N42B O41B 1.241(7) . ?
C1 O1 1.31(2) . ?
C1 H1A 0.9600 . ?
C1 H1B 0.9600 . ?
C1 H1C 0.9600 . ?
C2 O2 1.29(2) . ?
C2 H2A 0.9600 . ?
C2 H2B 0.9600 . ?
C2 H2C 0.9600 . ?
C3 O3 1.262(17) . ?
C3 H3A 0.9600 . ?
C3 H3B 0.9600 . ?
C3 H3C 0.9600 . ?
O1 H1 0.8200 . ?
O2 H2 0.799(17) . ?
O3 H3 0.8200 . ?

loop_
_geom_hbond_atom_site_label_D
_geom_hbond_atom_site_label_H
_geom_hbond_atom_site_label_A
_geom_hbond_distance_DH
_geom_hbond_distance_HA
_geom_hbond_distance_DA
_geom_hbond_angle_DHA
_geom_hbond_site_symmetry_A
C13A H13A O43A 0.93 2.62 3.105(8) 112.8 2_677
C21A H21A O41A 0.97 2.34 3.202(8) 147.0 .
C29A H29A O11A 0.93 2.64 3.495(7) 152.3 2_677
C181 H18B O3 0.96 2.65 3.209(15) 117.2 2_666
C181 H18C O44B 0.96 2.61 3.161(10) 117.1 2_656
C13B H13B O31B 0.93 2.62 3.463(8) 150.7 2_756
C21B H21C O41B 0.97 2.40 3.275(8) 150.5 .
C29B H29B O43B 0.93 2.62 3.102(9) 113.1 2_756
C182 H18E O2 0.96 2.62 3.552(16) 165.1 2_766
C2 H2B O44B 0.96 2.65 3.447(19) 140.8 2_656
O1 H1 O44A 0.82 2.39 2.806(13) 112.1 1_545
O1 H1 O2 0.82 1.93 2.62(2) 141.9 .
O2 H2 O1 0.799(17) 1.840(15) 2.62(2) 166.3(14) .
